data_4103570
loop_
_publ_author_name
'Matthew W. Powner'
'John D. Sutherland'
'Jack W. Szostak'

_publ_section_title
;
 Chemoselective Multicomponent One-Pot Assembly of Purine Precursors in
 Water
;
_journal_name_full 'Journal of the American Chemical Society'
_journal_page_first 16677
_journal_page_last 16688
_journal_paper_doi 10.1021/ja108197s
_journal_volume 132
_journal_year 2010
_chemical_formula_sum 'C10 H14 N6 O3'
_chemical_formula_weight 266.27
_chemical_name_systematic
; 
 ? 
;
_space_group_IT_number 14
_symmetry_cell_setting monoclinic
_symmetry_space_group_name_Hall '-P 2yn'
_symmetry_space_group_name_H-M 'P 1 21/n 1'
_atom_sites_solution_hydrogens geom
_atom_sites_solution_primary direct
_atom_sites_solution_secondary difmap
_audit_creation_method SHELXL-97
_cell_angle_alpha 90.00
_cell_angle_beta 90.429(7)
_cell_angle_gamma 90.00
_cell_formula_units_Z 4
_cell_length_a 4.576(2)
_cell_length_b 13.064(6)
_cell_length_c 20.128(9)
_cell_measurement_reflns_used 1263
_cell_measurement_temperature 100(2)
_cell_measurement_theta_max 26.9
_cell_measurement_theta_min 3.12
_cell_volume 1203.2(9)
_computing_cell_refinement 'SAINT 7.46A (Bruker-AXS, 2009)'
_computing_data_collection 'APEX2 v2009.3.0 (Bruker-AXS, 2009)'
_computing_data_reduction 'SAINT 7.46A (Bruker-AXS, 2009)'
_computing_molecular_graphics 'Bruker SHELXTL'
_computing_publication_material 'Bruker SHELXTL'
_computing_structure_refinement 'SHELXL-97 (Sheldrick, 2008)'
_computing_structure_solution 'SHELXS-97 (Sheldrick, 2008)'
_diffrn_ambient_temperature 100(2)
_diffrn_measured_fraction_theta_full 0.978
_diffrn_measured_fraction_theta_max 0.978
_diffrn_measurement_device_type 'CCD area detector'
_diffrn_measurement_method 'phi and omega scans'
_diffrn_radiation_monochromator graphite
_diffrn_radiation_source 'fine-focus sealed tube'
_diffrn_radiation_type MoK\a
_diffrn_radiation_wavelength 0.71073
_diffrn_reflns_av_R_equivalents 0.0505
_diffrn_reflns_av_sigmaI/netI 0.0624
_diffrn_reflns_limit_h_max 5
_diffrn_reflns_limit_h_min -5
_diffrn_reflns_limit_k_max 16
_diffrn_reflns_limit_k_min -16
_diffrn_reflns_limit_l_max 22
_diffrn_reflns_limit_l_min -25
_diffrn_reflns_number 7236
_diffrn_reflns_theta_full 27.14
_diffrn_reflns_theta_max 27.14
_diffrn_reflns_theta_min 1.86
_exptl_absorpt_coefficient_mu 0.113
_exptl_absorpt_correction_T_max 0.9944
_exptl_absorpt_correction_T_min 0.9542
_exptl_absorpt_correction_type multi-scan
_exptl_absorpt_process_details sadabs
_exptl_crystal_colour colorless
_exptl_crystal_density_diffrn 1.470
_exptl_crystal_density_method 'not measured'
_exptl_crystal_description needle
_exptl_crystal_F_000 560
_exptl_crystal_size_max 0.42
_exptl_crystal_size_mid 0.08
_exptl_crystal_size_min 0.05
_refine_diff_density_max 0.310
_refine_diff_density_min -0.348
_refine_diff_density_rms 0.062
_refine_ls_extinction_method none
_refine_ls_goodness_of_fit_ref 1.076
_refine_ls_hydrogen_treatment mixed
_refine_ls_matrix_type full
_refine_ls_number_parameters 204
_refine_ls_number_reflns 2608
_refine_ls_number_restraints 0
_refine_ls_restrained_S_all 1.076
_refine_ls_R_factor_all 0.0913
_refine_ls_R_factor_gt 0.0603
_refine_ls_shift/su_max 0.000
_refine_ls_shift/su_mean 0.000
_refine_ls_structure_factor_coef Fsqd
_refine_ls_weighting_details 'calc w=1/[\s^2^(Fo^2^)+(0.0363P)^2^+1.6402P] where P=(Fo^2^+2Fc^2^)/3'
_refine_ls_weighting_scheme calc
_refine_ls_wR_factor_gt 0.1269
_refine_ls_wR_factor_ref 0.1375
_reflns_number_gt 1860
_reflns_number_total 2608
_reflns_threshold_expression >2sigma(I)
_cod_data_source_file ja108197s_si_005.cif
_cod_data_source_block MP1-155-minor
_cod_database_code 4103570

loop_
_symmetry_equiv_pos_as_xyz
'x, y, z'
'-x+1/2, y+1/2, -z+1/2'
'-x, -y, -z'
'x-1/2, -y-1/2, z-1/2'

loop_
_atom_site_label
_atom_site_type_symbol
_atom_site_fract_x
_atom_site_fract_y
_atom_site_fract_z
_atom_site_U_iso_or_equiv
_atom_site_adp_type
_atom_site_occupancy
_atom_site_symmetry_multiplicity
_atom_site_calc_flag
_atom_site_refinement_flags
_atom_site_disorder_assembly
_atom_site_disorder_group
O1 O 0.0872(4) 0.59873(13) 0.25559(9) 0.0202(4) Uani 1 1 d . . .
O2 O 0.4553(4) 0.75186(15) 0.14634(10) 0.0234(5) Uani 1 1 d . . .
H2O H 0.413(8) 0.812(3) 0.1632(18) 0.047(11) Uiso 1 1 d . . .
N1 N -0.1408(6) 0.5485(2) 0.34997(13) 0.0250(6) Uani 1 1 d . . .
H1NA H -0.180(7) 0.612(3) 0.3549(16) 0.031(9) Uiso 1 1 d . . .
H1NB H -0.185(7) 0.502(2) 0.3799(16) 0.026(8) Uiso 1 1 d . . .
N2 N 0.1396(5) 0.43284(17) 0.28751(11) 0.0209(5) Uani 1 1 d . . .
N3 N -0.0471(5) 0.53810(16) 0.11563(13) 0.0203(5) Uani 1 1 d . . .
H3N H -0.131(6) 0.566(2) 0.0802(15) 0.020(8) Uiso 1 1 d . . .
N4 N 0.1013(5) 0.38817(16) 0.17228(11) 0.0187(5) Uani 1 1 d . . .
N5 N -0.1797(5) 0.26541(16) 0.12913(12) 0.0229(5) Uani 1 1 d . . .
N6 N -0.6167(5) 0.37944(18) 0.00363(13) 0.0262(6) Uani 1 1 d . . .
C1 C 0.0293(6) 0.5224(2) 0.29976(14) 0.0198(6) Uani 1 1 d . . .
C2 C 0.2816(6) 0.4404(2) 0.22330(13) 0.0187(6) Uani 1 1 d . . .
H2A H 0.4820 0.4100 0.2254 0.022 Uiso 1 1 calc R . .
C3 C 0.2979(6) 0.55631(19) 0.20878(13) 0.0184(6) Uani 1 1 d . . .
H3A H 0.4978 0.5819 0.2203 0.022 Uiso 1 1 calc R . .
C4 C 0.2217(6) 0.58807(19) 0.13819(14) 0.0185(6) Uani 1 1 d . . .
H4A H 0.3841 0.5658 0.1085 0.022 Uiso 1 1 calc R . .
C5 C -0.0674(6) 0.4353(2) 0.12485(13) 0.0180(6) Uani 1 1 d . . .
C6 C -0.2404(6) 0.35898(19) 0.09816(14) 0.0187(6) Uani 1 1 d . . .
C7 C 0.0230(6) 0.2862(2) 0.17277(14) 0.0225(6) Uani 1 1 d . . .
H7A H 0.1075 0.2367 0.2017 0.027 Uiso 1 1 calc R . .
C8 C 0.1845(6) 0.7038(2) 0.13089(15) 0.0206(6) Uani 1 1 d . . .
H8A H 0.1244 0.7207 0.0848 0.025 Uiso 1 1 calc R . .
H8B H 0.0311 0.7284 0.1614 0.025 Uiso 1 1 calc R . .
C9 C -0.4473(6) 0.36890(19) 0.04553(14) 0.0197(6) Uani 1 1 d . . .
O1S O -0.2336(6) 0.38583(17) 0.44285(12) 0.0434(7) Uani 1 1 d . . .
H1S H -0.157(9) 0.322(3) 0.426(2) 0.063(13) Uiso 1 1 d . . .
C1S C -0.155(3) 0.3875(6) 0.5066(4) 0.031(3) Uani 0.47(2) 1 d P A 1
H1SA H 0.0556 0.3746 0.5105 0.047 Uiso 0.47(2) 1 calc PR A 1
H1SB H -0.2617 0.3343 0.5307 0.047 Uiso 0.47(2) 1 calc PR A 1
H1SC H -0.2004 0.4546 0.5255 0.047 Uiso 0.47(2) 1 calc PR A 1
C1SB C -0.343(4) 0.3778(6) 0.5080(4) 0.042(3) Uani 0.53(2) 1 d P A 2
H1SD H -0.5322 0.3428 0.5069 0.064 Uiso 0.53(2) 1 calc PR A 2
H1SE H -0.3671 0.4465 0.5268 0.064 Uiso 0.53(2) 1 calc PR A 2
H1SF H -0.2052 0.3387 0.5355 0.064 Uiso 0.53(2) 1 calc PR A 2

loop_
_atom_site_aniso_label
_atom_site_aniso_U_11
_atom_site_aniso_U_22
_atom_site_aniso_U_33
_atom_site_aniso_U_23
_atom_site_aniso_U_13
_atom_site_aniso_U_12
O1 0.0237(10) 0.0164(9) 0.0206(11) 0.0004(7) -0.0001(8) 0.0003(8)
O2 0.0220(11) 0.0172(9) 0.0309(12) -0.0037(9) 0.0002(9) -0.0036(8)
N1 0.0339(15) 0.0173(12) 0.0240(14) -0.0001(11) 0.0045(11) 0.0028(10)
N2 0.0235(13) 0.0184(11) 0.0208(13) -0.0003(9) -0.0008(10) 0.0011(9)
N3 0.0198(12) 0.0162(11) 0.0248(14) 0.0025(10) -0.0050(10) -0.0007(9)
N4 0.0208(12) 0.0144(10) 0.0209(13) -0.0006(9) -0.0015(9) 0.0015(9)
N5 0.0281(13) 0.0184(11) 0.0223(13) 0.0001(10) -0.0015(10) -0.0009(10)
N6 0.0250(13) 0.0245(12) 0.0290(15) 0.0010(11) -0.0035(12) -0.0034(10)
C1 0.0213(14) 0.0179(12) 0.0201(15) 0.0002(11) -0.0068(11) -0.0022(11)
C2 0.0177(13) 0.0185(12) 0.0199(15) -0.0010(11) -0.0043(11) 0.0008(10)
C3 0.0158(13) 0.0184(12) 0.0209(15) -0.0018(11) -0.0017(11) -0.0003(10)
C4 0.0179(13) 0.0166(12) 0.0210(15) -0.0005(10) -0.0014(11) -0.0003(10)
C5 0.0182(13) 0.0197(12) 0.0163(14) 0.0009(11) 0.0015(11) 0.0027(10)
C6 0.0196(14) 0.0173(12) 0.0192(15) 0.0001(11) -0.0018(11) 0.0003(10)
C7 0.0283(16) 0.0159(12) 0.0233(16) 0.0012(11) -0.0050(13) 0.0005(11)
C8 0.0197(14) 0.0197(13) 0.0224(16) 0.0013(11) -0.0010(11) -0.0014(11)
C9 0.0177(14) 0.0167(13) 0.0247(16) -0.0007(11) -0.0006(12) -0.0012(10)
O1S 0.0715(18) 0.0255(12) 0.0335(15) 0.0050(10) 0.0186(13) 0.0103(11)
C1S 0.050(7) 0.021(3) 0.022(4) 0.000(3) -0.001(4) 0.005(4)
C1SB 0.057(8) 0.035(4) 0.035(4) 0.001(3) 0.008(4) 0.003(4)

loop_
_atom_type_symbol
_atom_type_description
_atom_type_scat_dispersion_real
_atom_type_scat_dispersion_imag
_atom_type_scat_source
C C 0.0033 0.0016 'International Tables Vol C Tables 4.2.6.8 and 6.1.1.4'
H H 0.0000 0.0000 'International Tables Vol C Tables 4.2.6.8 and 6.1.1.4'
N N 0.0061 0.0033 'International Tables Vol C Tables 4.2.6.8 and 6.1.1.4'
O O 0.0106 0.0060 'International Tables Vol C Tables 4.2.6.8 and 6.1.1.4'

loop_
_geom_angle_atom_site_label_1
_geom_angle_atom_site_label_2
_geom_angle_atom_site_label_3
_geom_angle
C1 O1 C3 105.97(19)
C8 O2 H2O 107(2)
C1 N1 H1NA 117(2)
C1 N1 H1NB 119(2)
H1NA N1 H1NB 123(3)
C1 N2 C2 106.5(2)
C5 N3 C4 117.2(2)
C5 N3 H3N 119.4(19)
C4 N3 H3N 114.9(19)
C5 N4 C7 107.1(2)
C5 N4 C2 125.8(2)
C7 N4 C2 125.7(2)
C7 N5 C6 104.9(2)
N2 C1 N1 127.5(3)
N2 C1 O1 117.2(2)
N1 C1 O1 115.3(2)
N2 C2 N4 109.6(2)
N2 C2 C3 104.9(2)
N4 C2 C3 110.4(2)
N2 C2 H2A 110.6
N4 C2 H2A 110.6
C3 C2 H2A 110.6
O1 C3 C4 110.6(2)
O1 C3 C2 102.5(2)
C4 C3 C2 115.7(2)
O1 C3 H3A 109.2
C4 C3 H3A 109.2
C2 C3 H3A 109.2
N3 C4 C3 110.8(2)
N3 C4 C8 108.6(2)
C3 C4 C8 112.6(2)
N3 C4 H4A 108.2
C3 C4 H4A 108.2
C8 C4 H4A 108.2
N3 C5 N4 120.1(2)
N3 C5 C6 134.5(3)
N4 C5 C6 105.4(2)
C5 C6 N5 110.3(2)
C5 C6 C9 127.0(2)
N5 C6 C9 122.7(2)
N5 C7 N4 112.4(2)
N5 C7 H7A 123.8
N4 C7 H7A 123.8
O2 C8 C4 108.7(2)
O2 C8 H8A 110.0
C4 C8 H8A 110.0
O2 C8 H8B 110.0
C4 C8 H8B 110.0
H8A C8 H8B 108.3
N6 C9 C6 178.2(3)
C1S O1S H1S 105(2)
C1SB O1S H1S 113(2)
O1S C1S H1SA 109.5
O1S C1S H1SB 109.5
O1S C1S H1SC 109.5
O1S C1SB H1SD 109.5
O1S C1SB H1SE 109.5
H1SD C1SB H1SE 109.5
O1S C1SB H1SF 109.5
H1SD C1SB H1SF 109.5
H1SE C1SB H1SF 109.5

loop_
_geom_bond_atom_site_label_1
_geom_bond_atom_site_label_2
_geom_bond_distance
O1 C1 1.364(3)
O1 C3 1.462(3)
O2 C8 1.422(3)
O2 H2O 0.88(4)
N1 C1 1.325(4)
N1 H1NA 0.86(3)
N1 H1NB 0.88(3)
N2 C1 1.298(3)
N2 C2 1.454(4)
N3 C5 1.359(3)
N3 C4 1.462(3)
N3 H3N 0.89(3)
N4 C5 1.370(3)
N4 C7 1.379(3)
N4 C2 1.479(3)
N5 C7 1.301(4)
N5 C6 1.399(3)
N6 C9 1.149(4)
C2 C3 1.544(4)
C2 H2A 1.0000
C3 C4 1.518(4)
C3 H3A 1.0000
C4 C8 1.528(4)
C4 H4A 1.0000
C5 C6 1.379(4)
C6 C9 1.422(4)
C7 H7A 0.9500
C8 H8A 0.9900
C8 H8B 0.9900
O1S C1S 1.330(8)
O1S C1SB 1.410(9)
O1S H1S 0.97(4)
C1S H1SA 0.9800
C1S H1SB 0.9800
C1S H1SC 0.9800
C1SB H1SD 0.9800
C1SB H1SE 0.9800
C1SB H1SF 0.9800

loop_
_geom_hbond_atom_site_label_D
_geom_hbond_atom_site_label_H
_geom_hbond_atom_site_label_A
_geom_hbond_distance_DH
_geom_hbond_distance_HA
_geom_hbond_distance_DA
_geom_hbond_angle_DHA
_geom_hbond_site_symmetry_A
O2 H2O N2 0.88(4) 1.88(4) 2.749(3) 170(4) 2
N1 H1NA N5 0.86(3) 2.12(3) 2.981(4) 174(3) 2_455
N1 H1NB O1S 0.88(3) 1.99(3) 2.864(4) 172(3) .
N3 H3N N6 0.89(3) 2.16(3) 3.039(4) 172(3) 3_465
O1S H1S O2 0.97(4) 1.96(4) 2.818(3) 147(3) 2_545

loop_
_geom_torsion_atom_site_label_1
_geom_torsion_atom_site_label_2
_geom_torsion_atom_site_label_3
_geom_torsion_atom_site_label_4
_geom_torsion
C2 N2 C1 N1 173.7(3)
C2 N2 C1 O1 -4.7(3)
C3 O1 C1 N2 -6.8(3)
C3 O1 C1 N1 174.7(2)
C1 N2 C2 N4 -105.2(2)
C1 N2 C2 C3 13.3(3)
C5 N4 C2 N2 105.2(3)
C7 N4 C2 N2 -59.8(3)
C5 N4 C2 C3 -9.8(4)
C7 N4 C2 C3 -174.8(2)
C1 O1 C3 C4 138.0(2)
C1 O1 C3 C2 14.1(3)
N2 C2 C3 O1 -16.6(3)
N4 C2 C3 O1 101.3(2)
N2 C2 C3 C4 -137.1(2)
N4 C2 C3 C4 -19.1(3)
C5 N3 C4 C3 -49.0(3)
C5 N3 C4 C8 -173.3(2)
O1 C3 C4 N3 -69.1(3)
C2 C3 C4 N3 46.9(3)
O1 C3 C4 C8 52.9(3)
C2 C3 C4 C8 168.8(2)
C4 N3 C5 N4 22.1(4)
C4 N3 C5 C6 -161.7(3)
C7 N4 C5 N3 176.8(2)
C2 N4 C5 N3 9.5(4)
C7 N4 C5 C6 -0.4(3)
C2 N4 C5 C6 -167.7(2)
N3 C5 C6 N5 -176.3(3)
N4 C5 C6 N5 0.3(3)
N3 C5 C6 C9 5.4(5)
N4 C5 C6 C9 -178.0(3)
C7 N5 C6 C5 0.0(3)
C7 N5 C6 C9 178.4(3)
C6 N5 C7 N4 -0.3(3)
C5 N4 C7 N5 0.5(3)
C2 N4 C7 N5 167.8(2)
N3 C4 C8 O2 -174.1(2)
C3 C4 C8 O2 62.7(3)
